data_7219887
loop_
_publ_author_name
'Wang, Yanhong'
'Zhang, Tianyong'
'Li, Bin'
'Jiang, Shuang'
'Sheng, Liao'

_publ_section_title
;
 Synthesis, Characterization, Electrochemical Properties and Catalytic
 Reactivity of the N-Heterocyclic Carbene-Containing Diiron Complexes
;
_journal_name_full 'RSC Adv.'
_journal_paper_doi 10.1039/C4RA15150J
_journal_year 2015
_chemical_formula_sum 'C18 H22 Fe2 N4 O4 S2'
_chemical_formula_weight 534.22
_chemical_name_systematic
; 
 ? 
;
_space_group_IT_number 61
_symmetry_cell_setting orthorhombic
_symmetry_space_group_name_Hall '-P 2ac 2ab'
_symmetry_space_group_name_H-M 'P b c a'
_atom_sites_solution_hydrogens geom
_atom_sites_solution_primary direct
_atom_sites_solution_secondary difmap
_audit_creation_method SHELXL-97
_audit_update_record
;
2015-01-05 deposited with the CCDC.
2015-03-13 downloaded from the CCDC.
;
_cell_angle_alpha 90.00
_cell_angle_beta 90.00
_cell_angle_gamma 90.00
_cell_formula_units_Z 8
_cell_length_a 13.733(3)
_cell_length_b 14.889(3)
_cell_length_c 21.978(4)
_cell_measurement_reflns_used 11589
_cell_measurement_temperature 293(2)
_cell_measurement_theta_max 27.8744
_cell_measurement_theta_min 1.8532
_cell_volume 4493.9(16)
_computing_cell_refinement crystalclear
_computing_data_collection crystalclear
_computing_data_reduction crystalclear
_computing_molecular_graphics 'Bruker SHELXTL'
_computing_publication_material 'Bruker SHELXTL'
_computing_structure_refinement 'SHELXL-97 (Sheldrick, 1997)'
_computing_structure_solution 'SHELXS-97 (Sheldrick, 1990)'
_diffrn_ambient_temperature 293(2)
_diffrn_measured_fraction_theta_full 0.998
_diffrn_measured_fraction_theta_max 0.998
_diffrn_measurement_device_type 'rigaku saturn'
_diffrn_measurement_method '\w scans'
_diffrn_radiation_monochromator confocal
_diffrn_radiation_source 'rotating anode'
_diffrn_radiation_type MoK\a
_diffrn_radiation_wavelength 0.71073
_diffrn_reflns_av_R_equivalents 0.0462
_diffrn_reflns_av_sigmaI/netI 0.0294
_diffrn_reflns_limit_h_max 18
_diffrn_reflns_limit_h_min -18
_diffrn_reflns_limit_k_max 19
_diffrn_reflns_limit_k_min -19
_diffrn_reflns_limit_l_max 25
_diffrn_reflns_limit_l_min -28
_diffrn_reflns_number 38038
_diffrn_reflns_theta_full 27.91
_diffrn_reflns_theta_max 27.91
_diffrn_reflns_theta_min 1.85
_diffrn_standards_decay_% 0
_diffrn_standards_interval_count 0
_diffrn_standards_interval_time 0
_diffrn_standards_number 0
_exptl_absorpt_coefficient_mu 1.508
_exptl_absorpt_correction_T_max 0.8397
_exptl_absorpt_correction_T_min 0.7524
_exptl_absorpt_correction_type multi-scan
_exptl_absorpt_process_details crystalclear
_exptl_crystal_colour black
_exptl_crystal_density_diffrn 1.579
_exptl_crystal_density_method 'not measured'
_exptl_crystal_description block
_exptl_crystal_F_000 2192
_exptl_crystal_size_max 0.20
_exptl_crystal_size_mid 0.18
_exptl_crystal_size_min 0.12
_refine_diff_density_max 0.506
_refine_diff_density_min -0.454
_refine_diff_density_rms 0.070
_refine_ls_extinction_coef 0.0027(3)
_refine_ls_extinction_expression Fc^*^=kFc[1+0.001xFc^2^\l^3^/sin(2\q)]^-1/4^
_refine_ls_extinction_method SHELXL
_refine_ls_goodness_of_fit_ref 1.079
_refine_ls_hydrogen_treatment constr
_refine_ls_matrix_type full
_refine_ls_number_parameters 276
_refine_ls_number_reflns 5364
_refine_ls_number_restraints 0
_refine_ls_restrained_S_all 1.079
_refine_ls_R_factor_all 0.0543
_refine_ls_R_factor_gt 0.0444
_refine_ls_shift/su_max 0.001
_refine_ls_shift/su_mean 0.000
_refine_ls_structure_factor_coef Fsqd
_refine_ls_weighting_details 'calc w=1/[\s^2^(Fo^2^)+(0.0692P)^2^+0.1570P] where P=(Fo^2^+2Fc^2^)/3'
_refine_ls_weighting_scheme calc
_refine_ls_wR_factor_gt 0.1115
_refine_ls_wR_factor_ref 0.1187
_reflns_number_gt 4578
_reflns_number_total 5364
_reflns_threshold_expression >2sigma(I)
_cod_data_source_file c4ra15150j2.cif
_cod_data_source_block shelxl
_cod_depositor_comments
;
The following automatic conversions were performed:

'_symmetry_cell_setting' value 'Orthorhombic' changed to
'orthorhombic' according to
/usr/data/users/saulius/crontab/automatic-downloads/rss-feeds/RSC/lib/dictionaries/cif_core.dic
dictionary named 'cif_core.dic' version 2.4.2 from 2011-04-26.

'_exptl_absorpt_correction_type' value 'MULTI-SCAN' changed to
'multi-scan' according to
/usr/data/users/saulius/crontab/automatic-downloads/rss-feeds/RSC/lib/dictionaries/cif_core.dic
dictionary named 'cif_core.dic' version 2.4.2 from 2011-04-26.

'_refine_ls_hydrogen_treatment' value 'CONSTR' changed to 'constr'
according to
/usr/data/users/saulius/crontab/automatic-downloads/rss-feeds/RSC/lib/dictionaries/cif_core.dic
dictionary named 'cif_core.dic' version 2.4.2 from 2011-04-26.

Automatic conversion script
Id: cif_fix_values 3105 2015-03-04 15:46:00Z robertas 
;
_cod_original_cell_volume 4494.1(16)
_cod_original_sg_symbol_H-M Pbca
_cod_database_code 7219887

loop_
_symmetry_equiv_pos_as_xyz
'x, y, z'
'-x+1/2, -y, z+1/2'
'-x, y+1/2, -z+1/2'
'x+1/2, -y+1/2, -z'
'-x, -y, -z'
'x-1/2, y, -z-1/2'
'x, -y-1/2, z-1/2'
'-x-1/2, y-1/2, z'

loop_
_atom_site_label
_atom_site_type_symbol
_atom_site_fract_x
_atom_site_fract_y
_atom_site_fract_z
_atom_site_U_iso_or_equiv
_atom_site_adp_type
_atom_site_occupancy
_atom_site_symmetry_multiplicity
_atom_site_calc_flag
_atom_site_refinement_flags
Fe1 Fe 0.17163(2) 0.18206(2) 0.386870(16) 0.03328(13) Uani 1 1 d .
Fe2 Fe 0.01638(3) 0.24018(2) 0.332266(16) 0.03430(13) Uani 1 1 d .
S1 S 0.14762(5) 0.32380(4) 0.35507(4) 0.04308(19) Uani 1 1 d .
S2 S 0.02865(4) 0.21332(4) 0.43217(3) 0.03404(16) Uani 1 1 d .
O1 O 0.3105(2) 0.1604(2) 0.28881(14) 0.0988(10) Uani 1 1 d .
O2 O 0.32135(17) 0.21113(19) 0.47862(13) 0.0800(8) Uani 1 1 d .
O3 O -0.14129(19) 0.37084(17) 0.33474(13) 0.0858(9) Uani 1 1 d .
O4 O 0.0543(3) 0.25256(19) 0.20240(12) 0.0952(9) Uani 1 1 d .
N1 N 0.13139(15) 0.01326(16) 0.45756(11) 0.0475(6) Uani 1 1 d .
N2 N 0.13181(15) -0.01670(14) 0.36261(11) 0.0442(5) Uani 1 1 d .
N3 N -0.02029(18) 0.05158(16) 0.28979(11) 0.0499(6) Uani 1 1 d .
N4 N -0.14073(16) 0.09966(16) 0.34244(11) 0.0473(6) Uani 1 1 d .
C1 C 0.2536(2) 0.1657(2) 0.32696(15) 0.0550(8) Uani 1 1 d .
C2 C 0.2607(2) 0.19823(19) 0.44326(14) 0.0493(7) Uani 1 1 d .
C3 C -0.0807(2) 0.31715(19) 0.33315(14) 0.0510(7) Uani 1 1 d .
C4 C 0.0411(3) 0.24669(19) 0.25392(15) 0.0560(8) Uani 1 1 d .
C5 C 0.1450(2) 0.0544(2) 0.51676(14) 0.0637(9) Uani 1 1 d .
H5A H 0.2127 0.0522 0.5276 0.096 Uiso 1 1 calc R
H5B H 0.1075 0.0223 0.5466 0.096 Uiso 1 1 calc R
H5C H 0.1238 0.1158 0.5153 0.096 Uiso 1 1 calc R
C6 C 0.1100(2) -0.0764(2) 0.45238(18) 0.0619(9) Uani 1 1 d .
H6 H 0.0981 -0.1161 0.4842 0.074 Uiso 1 1 calc R
C7 C 0.1096(2) -0.09579(19) 0.39366(17) 0.0591(9) Uani 1 1 d .
H7 H 0.0969 -0.1516 0.3764 0.071 Uiso 1 1 calc R
C8 C 0.14470(17) 0.05264(17) 0.40210(12) 0.0377(6) Uani 1 1 d .
C9 C 0.1433(2) -0.0181(2) 0.29768(14) 0.0600(8) Uani 1 1 d .
H9A H 0.1333 -0.0792 0.2837 0.072 Uiso 1 1 calc R
H9B H 0.2099 -0.0018 0.2881 0.072 Uiso 1 1 calc R
C10 C 0.0769(3) 0.0422(2) 0.26277(14) 0.0635(9) Uani 1 1 d .
H10A H 0.1065 0.1012 0.2599 0.076 Uiso 1 1 calc R
H10B H 0.0700 0.0189 0.2218 0.076 Uiso 1 1 calc R
C11 C -0.0869(3) -0.0164(2) 0.29104(17) 0.0693(10) Uani 1 1 d .
H11 H -0.0804 -0.0725 0.2728 0.083 Uiso 1 1 calc R
C12 C -0.1625(3) 0.0121(2) 0.32297(17) 0.0655(10) Uani 1 1 d .
H12 H -0.2192 -0.0198 0.3310 0.079 Uiso 1 1 calc R
C13 C -0.05203(19) 0.12498(16) 0.32174(11) 0.0379(5) Uani 1 1 d .
C14 C -0.2085(2) 0.1558(3) 0.37536(16) 0.0674(9) Uani 1 1 d .
H14A H -0.1743 0.1886 0.4063 0.101 Uiso 1 1 calc R
H14B H -0.2576 0.1189 0.3939 0.101 Uiso 1 1 calc R
H14C H -0.2387 0.1973 0.3477 0.101 Uiso 1 1 calc R
C15 C 0.1177(2) 0.38094(18) 0.42713(15) 0.0537(7) Uani 1 1 d .
H15 H 0.1778 0.3835 0.4512 0.064 Uiso 1 1 calc R
C16 C 0.0864(3) 0.4770(2) 0.4154(2) 0.0847(13) Uani 1 1 d .
H16A H 0.0273 0.4771 0.3920 0.127 Uiso 1 1 calc R
H16B H 0.1365 0.5078 0.3932 0.127 Uiso 1 1 calc R
H16C H 0.0755 0.5069 0.4534 0.127 Uiso 1 1 calc R
C17 C 0.0438(2) 0.32716(18) 0.46400(13) 0.0459(6) Uani 1 1 d .
H17 H -0.0191 0.3579 0.4608 0.055 Uiso 1 1 calc R
C18 C 0.0694(3) 0.3205(3) 0.53139(15) 0.0688(10) Uani 1 1 d .
H18A H 0.1280 0.2860 0.5361 0.103 Uiso 1 1 calc R
H18B H 0.0172 0.2916 0.5528 0.103 Uiso 1 1 calc R
H18C H 0.0792 0.3797 0.5476 0.103 Uiso 1 1 calc R

loop_
_atom_site_aniso_label
_atom_site_aniso_U_11
_atom_site_aniso_U_22
_atom_site_aniso_U_33
_atom_site_aniso_U_23
_atom_site_aniso_U_13
_atom_site_aniso_U_12
Fe1 0.0288(2) 0.0313(2) 0.0397(2) 0.00003(14) 0.00418(13) 0.00106(13)
Fe2 0.0355(2) 0.02961(19) 0.0378(2) 0.00440(14) 0.00053(14) 0.00109(13)
S1 0.0392(4) 0.0299(3) 0.0602(5) 0.0027(3) 0.0080(3) -0.0042(2)
S2 0.0301(3) 0.0362(3) 0.0359(3) -0.0014(3) 0.0025(2) -0.0004(2)
O1 0.092(2) 0.104(2) 0.101(2) -0.0111(17) 0.0657(17) -0.0049(16)
O2 0.0587(14) 0.0817(17) 0.100(2) -0.0035(15) -0.0370(14) -0.0062(13)
O3 0.0696(16) 0.0678(15) 0.120(2) 0.0295(15) 0.0072(14) 0.0356(13)
O4 0.157(3) 0.0823(19) 0.0466(16) 0.0148(13) 0.0226(16) -0.0007(18)
N1 0.0433(12) 0.0478(13) 0.0514(14) 0.0173(11) 0.0043(10) 0.0035(10)
N2 0.0422(12) 0.0327(10) 0.0577(14) -0.0008(11) 0.0027(10) 0.0045(9)
N3 0.0682(16) 0.0345(11) 0.0471(14) -0.0037(10) -0.0144(11) 0.0046(10)
N4 0.0434(13) 0.0484(13) 0.0502(14) 0.0094(11) -0.0126(10) -0.0114(10)
C1 0.0538(18) 0.0456(15) 0.066(2) -0.0022(14) 0.0160(15) 0.0003(13)
C2 0.0366(14) 0.0472(15) 0.0639(18) -0.0029(14) -0.0021(13) 0.0005(12)
C3 0.0487(17) 0.0408(14) 0.0633(19) 0.0134(13) -0.0007(13) 0.0013(12)
C4 0.072(2) 0.0454(16) 0.0510(19) 0.0087(14) 0.0028(16) -0.0014(14)
C5 0.063(2) 0.082(2) 0.0460(19) 0.0198(17) -0.0013(14) 0.0092(17)
C6 0.0522(18) 0.0482(16) 0.085(3) 0.0291(17) 0.0088(17) 0.0038(14)
C7 0.0507(18) 0.0327(13) 0.094(3) 0.0092(15) 0.0068(16) 0.0019(12)
C8 0.0323(12) 0.0364(12) 0.0444(14) 0.0043(11) 0.0044(10) 0.0057(10)
C9 0.071(2) 0.0536(18) 0.055(2) -0.0117(15) 0.0083(15) 0.0079(15)
C10 0.097(3) 0.0479(16) 0.0456(17) -0.0055(14) 0.0149(16) 0.0180(17)
C11 0.096(3) 0.0380(15) 0.074(2) -0.0013(16) -0.032(2) -0.0062(17)
C12 0.070(2) 0.0503(17) 0.076(2) 0.0174(17) -0.0345(18) -0.0258(16)
C13 0.0447(14) 0.0338(12) 0.0351(13) 0.0035(10) -0.0102(11) 0.0007(10)
C14 0.0391(17) 0.086(2) 0.077(2) 0.0178(19) 0.0017(15) -0.0082(17)
C15 0.0440(16) 0.0401(14) 0.077(2) -0.0180(14) 0.0048(14) -0.0066(12)
C16 0.082(3) 0.0332(15) 0.140(4) -0.0131(19) 0.024(2) -0.0013(16)
C17 0.0367(14) 0.0466(15) 0.0544(17) -0.0153(13) 0.0023(12) 0.0041(11)
C18 0.063(2) 0.083(2) 0.060(2) -0.0279(18) -0.0098(16) 0.0059(18)

loop_
_atom_type_symbol
_atom_type_description
_atom_type_scat_dispersion_real
_atom_type_scat_dispersion_imag
_atom_type_scat_source
C C 0.0033 0.0016 'International Tables Vol C Tables 4.2.6.8 and 6.1.1.4'
H H 0.0000 0.0000 'International Tables Vol C Tables 4.2.6.8 and 6.1.1.4'
N N 0.0061 0.0033 'International Tables Vol C Tables 4.2.6.8 and 6.1.1.4'
O O 0.0106 0.0060 'International Tables Vol C Tables 4.2.6.8 and 6.1.1.4'
S S 0.1246 0.1234 'International Tables Vol C Tables 4.2.6.8 and 6.1.1.4'
Fe Fe 0.3463 0.8444 'International Tables Vol C Tables 4.2.6.8 and 6.1.1.4'

loop_
_geom_angle_atom_site_label_1
_geom_angle_atom_site_label_2
_geom_angle_atom_site_label_3
_geom_angle
C1 Fe1 C2 95.86(15)
C1 Fe1 C8 96.37(12)
C2 Fe1 C8 98.24(12)
C1 Fe1 S1 89.51(10)
C2 Fe1 S1 101.12(9)
C8 Fe1 S1 159.08(8)
C1 Fe1 S2 157.41(11)
C2 Fe1 S2 105.50(10)
C8 Fe1 S2 87.92(7)
S1 Fe1 S2 79.36(3)
C1 Fe1 Fe2 103.11(11)
C2 Fe1 Fe2 148.44(9)
C8 Fe1 Fe2 104.35(7)
S1 Fe1 Fe2 54.73(2)
S2 Fe1 Fe2 54.46(2)
C4 Fe2 C3 96.97(15)
C4 Fe2 C13 91.44(12)
C3 Fe2 C13 101.95(12)
C4 Fe2 S2 163.01(11)
C3 Fe2 S2 99.36(10)
C13 Fe2 S2 89.74(7)
C4 Fe2 S1 91.90(11)
C3 Fe2 S1 104.17(10)
C13 Fe2 S1 153.05(8)
S2 Fe2 S1 79.62(3)
C4 Fe2 Fe1 108.23(11)
C3 Fe2 Fe1 146.65(11)
C13 Fe2 Fe1 98.97(7)
S2 Fe2 Fe1 54.896(19)
S1 Fe2 Fe1 54.74(2)
C15 S1 Fe2 105.59(9)
C15 S1 Fe1 101.47(10)
Fe2 S1 Fe1 70.54(2)
C17 S2 Fe2 102.49(10)
C17 S2 Fe1 105.02(9)
Fe2 S2 Fe1 70.65(2)
C8 N1 C6 111.9(3)
C8 N1 C5 127.1(2)
C6 N1 C5 120.9(3)
C8 N2 C7 110.9(2)
C8 N2 C9 129.1(2)
C7 N2 C9 119.8(3)
C11 N3 C13 111.6(3)
C11 N3 C10 123.2(3)
C13 N3 C10 124.9(2)
C13 N4 C12 110.3(3)
C13 N4 C14 125.9(2)
C12 N4 C14 123.6(3)
O1 C1 Fe1 175.2(3)
O2 C2 Fe1 177.1(3)
O3 C3 Fe2 176.6(3)
O4 C4 Fe2 177.6(3)
N1 C5 H5A 109.5
N1 C5 H5B 109.5
H5A C5 H5B 109.5
N1 C5 H5C 109.5
H5A C5 H5C 109.5
H5B C5 H5C 109.5
C7 C6 N1 107.1(3)
C7 C6 H6 126.4
N1 C6 H6 126.4
C6 C7 N2 107.0(3)
C6 C7 H7 126.5
N2 C7 H7 126.5
N2 C8 N1 103.1(2)
N2 C8 Fe1 130.7(2)
N1 C8 Fe1 126.2(2)
N2 C9 C10 115.8(2)
N2 C9 H9A 108.3
C10 C9 H9A 108.3
N2 C9 H9B 108.3
C10 C9 H9B 108.3
H9A C9 H9B 107.4
N3 C10 C9 113.9(3)
N3 C10 H10A 108.8
C9 C10 H10A 108.8
N3 C10 H10B 108.8
C9 C10 H10B 108.8
H10A C10 H10B 107.7
C12 C11 N3 107.4(3)
C12 C11 H11 126.3
N3 C11 H11 126.3
C11 C12 N4 107.0(3)
C11 C12 H12 126.5
N4 C12 H12 126.5
N4 C13 N3 103.7(2)
N4 C13 Fe2 129.2(2)
N3 C13 Fe2 127.1(2)
N4 C14 H14A 109.5
N4 C14 H14B 109.5
H14A C14 H14B 109.5
N4 C14 H14C 109.5
H14A C14 H14C 109.5
H14B C14 H14C 109.5
C16 C15 C17 113.4(3)
C16 C15 S1 110.6(2)
C17 C15 S1 111.22(18)
C16 C15 H15 107.1
C17 C15 H15 107.1
S1 C15 H15 107.1
C15 C16 H16A 109.5
C15 C16 H16B 109.5
H16A C16 H16B 109.5
C15 C16 H16C 109.5
H16A C16 H16C 109.5
H16B C16 H16C 109.5
C18 C17 C15 113.4(3)
C18 C17 S2 109.5(2)
C15 C17 S2 110.84(18)
C18 C17 H17 107.6
C15 C17 H17 107.6
S2 C17 H17 107.6
C17 C18 H18A 109.5
C17 C18 H18B 109.5
H18A C18 H18B 109.5
C17 C18 H18C 109.5
H18A C18 H18C 109.5
H18B C18 H18C 109.5

loop_
_geom_bond_atom_site_label_1
_geom_bond_atom_site_label_2
_geom_bond_distance
Fe1 C1 1.749(3)
Fe1 C2 1.758(3)
Fe1 C8 1.991(3)
Fe1 S1 2.2474(8)
Fe1 S2 2.2503(8)
Fe1 Fe2 2.5952(6)
Fe2 C4 1.758(3)
Fe2 C3 1.759(3)
Fe2 C13 1.969(3)
Fe2 S2 2.2381(8)
Fe2 S1 2.2471(8)
S1 C15 1.844(3)
S2 C17 1.846(3)
O1 C1 1.150(4)
O2 C2 1.155(3)
O3 C3 1.154(3)
O4 C4 1.150(4)
N1 C8 1.365(3)
N1 C6 1.371(4)
N1 C5 1.450(4)
N2 C8 1.360(3)
N2 C7 1.395(4)
N2 C9 1.436(4)
N3 C11 1.365(4)
N3 C13 1.370(3)
N3 C10 1.467(4)
N4 C13 1.354(3)
N4 C12 1.405(4)
N4 C14 1.446(4)
C5 H5A 0.9600
C5 H5B 0.9600
C5 H5C 0.9600
C6 C7 1.322(5)
C6 H6 0.9300
C7 H7 0.9300
C9 C10 1.492(4)
C9 H9A 0.9700
C9 H9B 0.9700
C10 H10A 0.9700
C10 H10B 0.9700
C11 C12 1.322(5)
C11 H11 0.9300
C12 H12 0.9300
C14 H14A 0.9600
C14 H14B 0.9600
C14 H14C 0.9600
C15 C16 1.516(4)
C15 C17 1.526(4)
C15 H15 0.9800
C16 H16A 0.9600
C16 H16B 0.9600
C16 H16C 0.9600
C17 C18 1.525(4)
C17 H17 0.9800
C18 H18A 0.9600
C18 H18B 0.9600
C18 H18C 0.9600

loop_
_geom_torsion_atom_site_label_1
_geom_torsion_atom_site_label_2
_geom_torsion_atom_site_label_3
_geom_torsion_atom_site_label_4
_geom_torsion
C1 Fe1 Fe2 C4 -0.85(14)
C2 Fe1 Fe2 C4 124.6(2)
C8 Fe1 Fe2 C4 -101.06(13)
S1 Fe1 Fe2 C4 79.04(11)
S2 Fe1 Fe2 C4 -177.82(11)
C1 Fe1 Fe2 C3 -138.0(2)
C2 Fe1 Fe2 C3 -12.5(3)
C8 Fe1 Fe2 C3 121.84(18)
S1 Fe1 Fe2 C3 -58.07(17)
S2 Fe1 Fe2 C3 45.07(17)
C1 Fe1 Fe2 C13 93.67(13)
C2 Fe1 Fe2 C13 -140.9(2)
C8 Fe1 Fe2 C13 -6.54(11)
S1 Fe1 Fe2 C13 173.55(8)
S2 Fe1 Fe2 C13 -83.31(8)
C1 Fe1 Fe2 S2 176.98(10)
C2 Fe1 Fe2 S2 -57.61(19)
C8 Fe1 Fe2 S2 76.76(8)
S1 Fe1 Fe2 S2 -103.14(3)
C1 Fe1 Fe2 S1 -79.89(11)
C2 Fe1 Fe2 S1 45.53(19)
C8 Fe1 Fe2 S1 179.90(8)
S2 Fe1 Fe2 S1 103.14(3)
C4 Fe2 S1 C15 151.99(15)
C3 Fe2 S1 C15 54.32(15)
C13 Fe2 S1 C15 -111.1(2)
S2 Fe2 S1 C15 -42.83(11)
Fe1 Fe2 S1 C15 -96.92(11)
C4 Fe2 S1 Fe1 -111.09(10)
C3 Fe2 S1 Fe1 151.23(10)
C13 Fe2 S1 Fe1 -14.17(18)
S2 Fe2 S1 Fe1 54.09(2)
C1 Fe1 S1 C15 -150.85(15)
C2 Fe1 S1 C15 -54.97(14)
C8 Fe1 S1 C15 102.4(2)
S2 Fe1 S1 C15 48.92(10)
Fe2 Fe1 S1 C15 102.65(10)
C1 Fe1 S1 Fe2 106.50(11)
C2 Fe1 S1 Fe2 -157.63(10)
C8 Fe1 S1 Fe2 -0.3(2)
S2 Fe1 S1 Fe2 -53.73(3)
C4 Fe2 S2 C17 108.8(4)
C3 Fe2 S2 C17 -55.02(13)
C13 Fe2 S2 C17 -157.09(12)
S1 Fe2 S2 C17 47.81(9)
Fe1 Fe2 S2 C17 101.74(9)
C4 Fe2 S2 Fe1 7.1(3)
C3 Fe2 S2 Fe1 -156.76(10)
C13 Fe2 S2 Fe1 101.17(8)
S1 Fe2 S2 Fe1 -53.93(3)
C1 Fe1 S2 C17 -105.9(3)
C2 Fe1 S2 C17 54.48(14)
C8 Fe1 S2 C17 152.45(13)
S1 Fe1 S2 C17 -44.23(10)
Fe2 Fe1 S2 C17 -98.23(10)
C1 Fe1 S2 Fe2 -7.7(3)
C2 Fe1 S2 Fe2 152.70(10)
C8 Fe1 S2 Fe2 -109.32(8)
S1 Fe1 S2 Fe2 53.99(3)
C2 Fe1 C1 O1 -51(4)
C8 Fe1 C1 O1 -150(4)
S1 Fe1 C1 O1 50(4)
S2 Fe1 C1 O1 110(4)
Fe2 Fe1 C1 O1 103(4)
C1 Fe1 C2 O2 44(6)
C8 Fe1 C2 O2 141(6)
S1 Fe1 C2 O2 -47(6)
S2 Fe1 C2 O2 -129(6)
Fe2 Fe1 C2 O2 -83(6)
C4 Fe2 C3 O3 -99(5)
C13 Fe2 C3 O3 168(5)
S2 Fe2 C3 O3 76(5)
S1 Fe2 C3 O3 -6(5)
Fe1 Fe2 C3 O3 40(5)
C3 Fe2 C4 O4 -11(8)
C13 Fe2 C4 O4 91(8)
S2 Fe2 C4 O4 -175(100)
S1 Fe2 C4 O4 -115(8)
Fe1 Fe2 C4 O4 -169(8)
C8 N1 C6 C7 0.1(3)
C5 N1 C6 C7 -175.1(3)
N1 C6 C7 N2 0.5(3)
C8 N2 C7 C6 -0.9(3)
C9 N2 C7 C6 175.7(3)
C7 N2 C8 N1 1.0(3)
C9 N2 C8 N1 -175.3(3)
C7 N2 C8 Fe1 -177.0(2)
C9 N2 C8 Fe1 6.7(4)
C6 N1 C8 N2 -0.7(3)
C5 N1 C8 N2 174.2(2)
C6 N1 C8 Fe1 177.4(2)
C5 N1 C8 Fe1 -7.7(4)
C1 Fe1 C8 N2 -40.3(3)
C2 Fe1 C8 N2 -137.2(2)
S1 Fe1 C8 N2 65.2(3)
S2 Fe1 C8 N2 117.4(2)
Fe2 Fe1 C8 N2 65.0(2)
C1 Fe1 C8 N1 142.1(2)
C2 Fe1 C8 N1 45.2(2)
S1 Fe1 C8 N1 -112.3(3)
S2 Fe1 C8 N1 -60.1(2)
Fe2 Fe1 C8 N1 -112.5(2)
C8 N2 C9 C10 -62.4(4)
C7 N2 C9 C10 121.6(3)
C11 N3 C10 C9 -69.4(4)
C13 N3 C10 C9 103.8(3)
N2 C9 C10 N3 -34.4(4)
C13 N3 C11 C12 0.6(4)
C10 N3 C11 C12 174.7(3)
N3 C11 C12 N4 -0.8(4)
C13 N4 C12 C11 0.7(3)
C14 N4 C12 C11 175.7(3)
C12 N4 C13 N3 -0.3(3)
C14 N4 C13 N3 -175.2(3)
C12 N4 C13 Fe2 178.4(2)
C14 N4 C13 Fe2 3.4(4)
C11 N3 C13 N4 -0.2(3)
C10 N3 C13 N4 -174.2(2)
C11 N3 C13 Fe2 -178.9(2)
C10 N3 C13 Fe2 7.2(4)
C4 Fe2 C13 N4 -130.4(2)
C3 Fe2 C13 N4 -33.0(3)
S2 Fe2 C13 N4 66.5(2)
S1 Fe2 C13 N4 132.5(2)
Fe1 Fe2 C13 N4 120.9(2)
C4 Fe2 C13 N3 47.9(2)
C3 Fe2 C13 N3 145.3(2)
S2 Fe2 C13 N3 -115.1(2)
S1 Fe2 C13 N3 -49.1(3)
Fe1 Fe2 C13 N3 -60.8(2)
Fe2 S1 C15 C16 -100.4(2)
Fe1 S1 C15 C16 -173.1(2)
Fe2 S1 C15 C17 26.6(2)
Fe1 S1 C15 C17 -46.2(2)
C16 C15 C17 C18 -99.2(3)
S1 C15 C17 C18 135.4(2)
C16 C15 C17 S2 137.1(2)
S1 C15 C17 S2 11.7(3)
Fe2 S2 C17 C18 -171.13(19)
Fe1 S2 C17 C18 -98.1(2)
Fe2 S2 C17 C15 -45.3(2)
Fe1 S2 C17 C15 27.7(2)
